data_1555216
loop_
_publ_author_name
'Jia, Feng-Cheng'
'Zhou, Zhi-Wen'
'Xu, Cheng'
'Cai, Qun'
'Li, Deng-Kui'
'Wu, An-Xin'

_publ_section_title
;
 Expeditious Synthesis of 2-Phenylquinazolin-4-amines via a Fe/Cu
 Relay-Catalyzed Domino Strategy.
;
_journal_issue 17
_journal_name_full 'Organic letters'
_journal_page_first 4236
_journal_page_last 4239
_journal_paper_doi 10.1021/acs.orglett.5b02020
_journal_volume 17
_journal_year 2015
_chemical_formula_sum 'C14 H11 N3'
_chemical_formula_weight 221.26
_space_group_IT_number 15
_space_group_name_Hall '-C 2yc'
_space_group_name_H-M_alt 'C 1 2/c 1'
_symmetry_cell_setting monoclinic
_symmetry_space_group_name_H-M 'C 1 2/c 1'
_atom_sites_solution_hydrogens geom
_atom_sites_solution_primary direct
_atom_sites_solution_secondary difmap
_audit_creation_method SHELXL-97
_cell_angle_alpha 90.00
_cell_angle_beta 106.898(3)
_cell_angle_gamma 90.00
_cell_formula_units_Z 8
_cell_length_a 14.857(4)
_cell_length_b 12.127(3)
_cell_length_c 13.289(4)
_cell_measurement_reflns_used 8222
_cell_measurement_temperature 173(2)
_cell_measurement_theta_max 32.00
_cell_measurement_theta_min 2.21
_cell_volume 2290.9(11)
_computing_cell_refinement 'Bruker SAINT'
_computing_data_collection 'Bruker APEX2'
_computing_data_reduction 'Bruker SAINT'
_computing_molecular_graphics 'Bruker SHELXTL'
_computing_publication_material 'Bruker SHELXTL'
_computing_structure_refinement 'SHELXL-97 (Sheldrick, 1997)'
_computing_structure_solution 'SHELXS-97 (Sheldrick, 1990)'
_diffrn_ambient_temperature 173(2)
_diffrn_measured_fraction_theta_full 0.998
_diffrn_measured_fraction_theta_max 0.998
_diffrn_measurement_device_type 'Bruker APEX-II CCD'
_diffrn_measurement_method '\f and \w scans'
_diffrn_radiation_monochromator graphite
_diffrn_radiation_source 'fine-focus sealed tube'
_diffrn_radiation_type MoK\a
_diffrn_radiation_wavelength 0.71073
_diffrn_reflns_av_R_equivalents 0.0390
_diffrn_reflns_av_sigmaI/netI 0.0323
_diffrn_reflns_limit_h_max 19
_diffrn_reflns_limit_h_min -19
_diffrn_reflns_limit_k_max 16
_diffrn_reflns_limit_k_min -16
_diffrn_reflns_limit_l_max 16
_diffrn_reflns_limit_l_min -17
_diffrn_reflns_number 9807
_diffrn_reflns_theta_full 28.00
_diffrn_reflns_theta_max 28.00
_diffrn_reflns_theta_min 2.21
_diffrn_standards_number 0
_exptl_absorpt_coefficient_mu 0.079
_exptl_absorpt_correction_T_max 0.9921
_exptl_absorpt_correction_T_min 0.9843
_exptl_absorpt_correction_type none
_exptl_crystal_density_diffrn 1.283
_exptl_crystal_density_method 'not measured'
_exptl_crystal_description block
_exptl_crystal_F_000 928
_exptl_crystal_size_max 0.20
_exptl_crystal_size_mid 0.12
_exptl_crystal_size_min 0.10
_refine_diff_density_max 0.240
_refine_diff_density_min -0.297
_refine_diff_density_rms 0.072
_refine_ls_extinction_method none
_refine_ls_goodness_of_fit_ref 1.047
_refine_ls_hydrogen_treatment mixed
_refine_ls_matrix_type full
_refine_ls_number_parameters 160
_refine_ls_number_reflns 2761
_refine_ls_number_restraints 2
_refine_ls_restrained_S_all 1.048
_refine_ls_R_factor_all 0.0443
_refine_ls_R_factor_gt 0.0421
_refine_ls_shift/su_max 0.001
_refine_ls_shift/su_mean 0.000
_refine_ls_structure_factor_coef Fsqd
_refine_ls_weighting_details 'calc w=1/[\s^2^(Fo^2^)+(0.0674P)^2^+1.3927P] where P=(Fo^2^+2Fc^2^)/3'
_refine_ls_weighting_scheme calc
_refine_ls_wR_factor_gt 0.1175
_refine_ls_wR_factor_ref 0.1202
_reflns_number_gt 2560
_reflns_number_total 2761
_reflns_threshold_expression >2sigma(I)
_cod_data_source_file ol5b02020_si_001.cif
_cod_data_source_block g:\150113l\work\mo_150113l_0m
_cod_depositor_comments
;
The following automatic conversions were performed:

data item '_symmetry_cell_setting' value 'Monoclinic' was changed to
'monoclinic' in accordance with the
/home/saulius/struct/COD-crude-data/automatic-downloads/DataCite-retrospective/ACS/depositions/lib/dictionaries/cif_core.dic
dictionary named 'cif_core.dic' version 2.4.2 last updated on
2011-04-26.

Automatic conversion script
Id: cif_fix_values 6909 2019-04-08 15:41:33Z antanas 
;
_cod_original_cell_volume 2291.0(10)
_cod_original_sg_symbol_H-M C2/c
_cod_database_code 1555216

loop_
_symmetry_equiv_pos_as_xyz
'x, y, z'
'-x, y, -z+1/2'
'x+1/2, y+1/2, z'
'-x+1/2, y+1/2, -z+1/2'
'-x, -y, -z'
'x, -y, z-1/2'
'-x+1/2, -y+1/2, -z'
'x+1/2, -y+1/2, z-1/2'

loop_
_atom_site_label
_atom_site_type_symbol
_atom_site_fract_x
_atom_site_fract_y
_atom_site_fract_z
_atom_site_U_iso_or_equiv
_atom_site_adp_type
_atom_site_occupancy
_atom_site_symmetry_multiplicity
_atom_site_calc_flag
_atom_site_refinement_flags
C1 C 0.21867(6) 1.02919(8) 0.21653(7) 0.0159(2) Uani 1 1 d .
C2 C 0.27962(7) 1.10228(8) 0.28706(8) 0.0196(2) Uani 1 1 d .
H2 H 0.2686 1.1201 0.3521 0.024 Uiso 1 1 calc R
C3 C 0.35513(7) 1.14781(9) 0.26169(9) 0.0226(2) Uani 1 1 d .
H3 H 0.3963 1.1967 0.3094 0.027 Uiso 1 1 calc R
C4 C 0.37129(7) 1.12209(9) 0.16521(9) 0.0235(2) Uani 1 1 d .
H4 H 0.4229 1.1548 0.1477 0.028 Uiso 1 1 calc R
C5 C 0.31335(7) 1.05015(9) 0.09594(8) 0.0209(2) Uani 1 1 d .
H5 H 0.3253 1.0332 0.0312 0.025 Uiso 1 1 calc R
C6 C 0.23600(6) 1.00138(8) 0.12061(7) 0.0161(2) Uani 1 1 d .
C7 C 0.10367(6) 0.89417(8) 0.07323(7) 0.0148(2) Uani 1 1 d .
C8 C 0.13505(7) 0.98193(8) 0.23364(7) 0.0164(2) Uani 1 1 d .
C9 C 0.04107(7) 0.81517(8) -0.00052(7) 0.0161(2) Uani 1 1 d .
C10 C 0.07919(7) 0.73801(9) -0.05462(8) 0.0229(2) Uani 1 1 d .
H10 H 0.1448 0.7383 -0.0471 0.027 Uiso 1 1 calc R
C11 C 0.02128(8) 0.66086(10) -0.11932(9) 0.0296(3) Uani 1 1 d .
H11 H 0.0477 0.6075 -0.1548 0.036 Uiso 1 1 calc R
C12 C -0.07507(8) 0.66093(9) -0.13270(9) 0.0278(3) Uani 1 1 d .
H12 H -0.1143 0.6081 -0.1774 0.033 Uiso 1 1 calc R
C13 C -0.11369(7) 0.73848(9) -0.08054(8) 0.0229(2) Uani 1 1 d .
H13 H -0.1797 0.7398 -0.0906 0.028 Uiso 1 1 calc R
C14 C -0.05583(7) 0.81419(8) -0.01358(8) 0.0190(2) Uani 1 1 d .
H14 H -0.0823 0.8657 0.0237 0.023 Uiso 1 1 calc R
N1 N 0.17901(6) 0.92963(7) 0.04909(6) 0.01646(19) Uani 1 1 d .
N2 N 0.07708(6) 0.91926(7) 0.16021(6) 0.01644(19) Uani 1 1 d .
N3 N 0.11198(6) 0.99878(8) 0.32231(7) 0.0225(2) Uani 1 1 d D
H3B H 0.1464(9) 1.0377(11) 0.3748(9) 0.027 Uiso 1 1 d D
H3A H 0.0608(8) 0.9682(11) 0.3297(11) 0.027 Uiso 1 1 d D

loop_
_atom_site_aniso_label
_atom_site_aniso_U_11
_atom_site_aniso_U_22
_atom_site_aniso_U_33
_atom_site_aniso_U_23
_atom_site_aniso_U_13
_atom_site_aniso_U_12
C1 0.0168(4) 0.0159(4) 0.0141(4) 0.0009(3) 0.0033(3) 0.0012(3)
C2 0.0213(5) 0.0191(5) 0.0172(5) -0.0023(4) 0.0037(4) 0.0006(4)
C3 0.0203(5) 0.0202(5) 0.0245(5) -0.0032(4) 0.0021(4) -0.0024(4)
C4 0.0193(5) 0.0245(5) 0.0270(5) 0.0015(4) 0.0072(4) -0.0031(4)
C5 0.0197(5) 0.0251(5) 0.0186(5) 0.0011(4) 0.0070(4) -0.0002(4)
C6 0.0173(4) 0.0160(4) 0.0143(4) 0.0017(3) 0.0036(3) 0.0016(3)
C7 0.0176(4) 0.0147(4) 0.0117(4) 0.0018(3) 0.0034(3) 0.0018(3)
C8 0.0192(4) 0.0166(4) 0.0131(4) 0.0008(3) 0.0043(3) 0.0013(3)
C9 0.0199(5) 0.0159(4) 0.0114(4) 0.0017(3) 0.0028(3) -0.0002(3)
C10 0.0219(5) 0.0251(5) 0.0196(5) -0.0044(4) 0.0029(4) 0.0030(4)
C11 0.0317(6) 0.0264(5) 0.0268(6) -0.0109(4) 0.0023(4) 0.0054(4)
C12 0.0309(6) 0.0218(5) 0.0250(5) -0.0062(4) -0.0008(4) -0.0036(4)
C13 0.0212(5) 0.0234(5) 0.0218(5) 0.0006(4) 0.0024(4) -0.0037(4)
C14 0.0207(5) 0.0190(5) 0.0168(5) 0.0004(3) 0.0045(4) -0.0002(3)
N1 0.0176(4) 0.0186(4) 0.0131(4) 0.0003(3) 0.0042(3) 0.0007(3)
N2 0.0188(4) 0.0182(4) 0.0126(4) 0.0002(3) 0.0050(3) -0.0010(3)
N3 0.0238(4) 0.0308(5) 0.0141(4) -0.0052(3) 0.0075(3) -0.0067(3)

loop_
_atom_type_symbol
_atom_type_description
_atom_type_scat_dispersion_real
_atom_type_scat_dispersion_imag
_atom_type_scat_source
C C 0.0033 0.0016 'International Tables Vol C Tables 4.2.6.8 and 6.1.1.4'
H H 0.0000 0.0000 'International Tables Vol C Tables 4.2.6.8 and 6.1.1.4'
N N 0.0061 0.0033 'International Tables Vol C Tables 4.2.6.8 and 6.1.1.4'

loop_
_geom_angle_atom_site_label_1
_geom_angle_atom_site_label_2
_geom_angle_atom_site_label_3
_geom_angle
C2 C1 C6 119.95(9)
C2 C1 C8 124.04(9)
C6 C1 C8 115.97(8)
C3 C2 C1 120.03(9)
C3 C2 H2 120.0
C1 C2 H2 120.0
C2 C3 C4 120.08(9)
C2 C3 H3 120.0
C4 C3 H3 120.0
C5 C4 C3 120.78(9)
C5 C4 H4 119.6
C3 C4 H4 119.6
C4 C5 C6 120.23(9)
C4 C5 H5 119.9
C6 C5 H5 119.9
N1 C6 C1 122.34(9)
N1 C6 C5 118.75(9)
C1 C6 C5 118.90(9)
N1 C7 N2 127.49(9)
N1 C7 C9 117.43(8)
N2 C7 C9 115.05(8)
N3 C8 N2 117.10(9)
N3 C8 C1 122.09(9)
N2 C8 C1 120.81(9)
C10 C9 C14 119.15(9)
C10 C9 C7 120.08(9)
C14 C9 C7 120.72(8)
C11 C10 C9 119.98(10)
C11 C10 H10 120.0
C9 C10 H10 120.0
C10 C11 C12 120.59(10)
C10 C11 H11 119.7
C12 C11 H11 119.7
C13 C12 C11 119.76(10)
C13 C12 H12 120.1
C11 C12 H12 120.1
C12 C13 C14 119.96(10)
C12 C13 H13 120.0
C14 C13 H13 120.0
C13 C14 C9 120.53(9)
C13 C14 H14 119.7
C9 C14 H14 119.7
C7 N1 C6 115.50(8)
C8 N2 C7 117.61(8)
C8 N3 H3B 123.1(9)
C8 N3 H3A 119.2(10)
H3B N3 H3A 117.7(13)

loop_
_geom_bond_atom_site_label_1
_geom_bond_atom_site_label_2
_geom_bond_distance
C1 C2 1.4110(13)
C1 C6 1.4126(13)
C1 C8 1.4449(13)
C2 C3 1.3772(15)
C2 H2 0.9500
C3 C4 1.4064(16)
C3 H3 0.9500
C4 C5 1.3743(15)
C4 H4 0.9500
C5 C6 1.4132(14)
C5 H5 0.9500
C6 N1 1.3819(12)
C7 N1 1.3227(13)
C7 N2 1.3602(12)
C7 C9 1.4878(13)
C8 N3 1.3352(13)
C8 N2 1.3353(13)
C9 C10 1.3964(14)
C9 C14 1.3992(14)
C10 C11 1.3874(15)
C10 H10 0.9500
C11 C12 1.3902(17)
C11 H11 0.9500
C12 C13 1.3876(16)
C12 H12 0.9500
C13 C14 1.3889(14)
C13 H13 0.9500
C14 H14 0.9500
N3 H3B 0.874(9)
N3 H3A 0.877(9)

loop_
_geom_hbond_atom_site_label_D
_geom_hbond_atom_site_label_H
_geom_hbond_atom_site_label_A
_geom_hbond_distance_DH
_geom_hbond_distance_HA
_geom_hbond_distance_DA
_geom_hbond_angle_DHA
_geom_hbond_site_symmetry_A
N3 H3B N1 0.874(9) 2.259(11) 3.0139(14) 144.6(12) 6_576
N3 H3A N2 0.877(9) 2.174(9) 3.0420(14) 170.4(14) 2

loop_
_geom_torsion_atom_site_label_1
_geom_torsion_atom_site_label_2
_geom_torsion_atom_site_label_3
_geom_torsion_atom_site_label_4
_geom_torsion
C6 C1 C2 C3 1.01(15)
C8 C1 C2 C3 -176.62(9)
C1 C2 C3 C4 0.39(16)
C2 C3 C4 C5 -1.10(16)
C3 C4 C5 C6 0.40(16)
C2 C1 C6 N1 179.51(8)
C8 C1 C6 N1 -2.68(13)
C2 C1 C6 C5 -1.68(14)
C8 C1 C6 C5 176.13(9)
C4 C5 C6 N1 179.84(9)
C4 C5 C6 C1 0.99(15)
C2 C1 C8 N3 -4.39(15)
C6 C1 C8 N3 177.90(9)
C2 C1 C8 N2 175.38(9)
C6 C1 C8 N2 -2.33(14)
N1 C7 C9 C10 34.05(13)
N2 C7 C9 C10 -144.30(9)
N1 C7 C9 C14 -148.43(9)
N2 C7 C9 C14 33.22(12)
C14 C9 C10 C11 -0.77(15)
C7 C9 C10 C11 176.79(10)
C9 C10 C11 C12 1.36(18)
C10 C11 C12 C13 -0.30(18)
C11 C12 C13 C14 -1.33(17)
C12 C13 C14 C9 1.91(15)
C10 C9 C14 C13 -0.86(14)
C7 C9 C14 C13 -178.40(9)
N2 C7 N1 C6 -0.82(14)
C9 C7 N1 C6 -178.94(8)
C1 C6 N1 C7 4.17(13)
C5 C6 N1 C7 -174.64(9)
N3 C8 N2 C7 -174.80(9)
C1 C8 N2 C7 5.41(14)
N1 C7 N2 C8 -4.01(15)
C9 C7 N2 C8 174.15(8)
